data_7707504
loop_
_publ_author_name
'Dehmel, Maximilian'
'K\"ohler, Angelina'
'G\"orls, Helmar'
'Kretschmer, Robert'

_publ_section_title
;
 Synthesis, characterization, and reactivity of group 13 hydride complexes
 based on amido-amine ligands.
;
_journal_issue 24
_journal_name_full 'Dalton transactions (Cambridge, England : 2003)'
_journal_page_first 8434
_journal_page_last 8445
_journal_paper_doi 10.1039/d1dt01454d
_journal_volume 50
_journal_year 2021
_chemical_formula_moiety 'C19 H32 B Cl N2'
_chemical_formula_sum 'C19 H32 B Cl N2'
_chemical_formula_weight 334.72
_space_group_crystal_system orthorhombic
_space_group_IT_number 61
_space_group_name_Hall '-P 2ac 2ab'
_space_group_name_H-M_alt 'P b c a'
_atom_sites_solution_hydrogens mixed
_audit_creation_method SHELXL-2018/3
_audit_update_record
;
2021-04-21 deposited with the CCDC.	2021-05-20 downloaded from the CCDC.
;
_cell_angle_alpha 90
_cell_angle_beta 90
_cell_angle_gamma 90
_cell_formula_units_Z 8
_cell_length_a 17.3711(2)
_cell_length_b 12.4969(2)
_cell_length_c 18.2513(2)
_cell_measurement_reflns_used 20700
_cell_measurement_temperature 123(2)
_cell_measurement_theta_max 74.331
_cell_measurement_theta_min 4.846
_cell_volume 3962.08(9)
_computing_cell_refinement 'CrysAlisPro 1.171.38.43 (Rigaku OD, 2015)'
_computing_data_collection 'CrysAlisPro 1.171.38.43 (Rigaku OD, 2015)'
_computing_data_reduction 'CrysAlisPro 1.171.38.43 (Rigaku OD, 2015)'
_computing_molecular_graphics SHELXTL/PC
_computing_publication_material 'SHELXL-2018/3 (Sheldrick, 2018)'
_computing_structure_refinement 'SHELXL-2018/3 (Sheldrick, 2018)'
_computing_structure_solution 'SHELXT 2014/5 (Sheldrick, 2014)'
_diffrn_ambient_temperature 123(2)
_diffrn_measured_fraction_theta_full 0.997
_diffrn_measured_fraction_theta_max 0.980
_diffrn_measurement_device_type 'Xcalibur, AtlasS2, Gemini ultra'
_diffrn_measurement_method '\w scans'
_diffrn_radiation_type CuK\a
_diffrn_radiation_wavelength 1.54184
_diffrn_reflns_av_R_equivalents 0.0265
_diffrn_reflns_av_unetI/netI 0.0161
_diffrn_reflns_Laue_measured_fraction_full 0.997
_diffrn_reflns_Laue_measured_fraction_max 0.980
_diffrn_reflns_limit_h_max 20
_diffrn_reflns_limit_h_min -19
_diffrn_reflns_limit_k_max 15
_diffrn_reflns_limit_k_min -13
_diffrn_reflns_limit_l_max 22
_diffrn_reflns_limit_l_min -21
_diffrn_reflns_number 20700
_diffrn_reflns_point_group_measured_fraction_full 0.997
_diffrn_reflns_point_group_measured_fraction_max 0.980
_diffrn_reflns_theta_full 67.684
_diffrn_reflns_theta_max 74.331
_diffrn_reflns_theta_min 4.846
_diffrn_source 'micro-focus sealed X-ray tube'
_exptl_absorpt_coefficient_mu 1.687
_exptl_absorpt_correction_T_max 0.947
_exptl_absorpt_correction_T_min 0.829
_exptl_absorpt_correction_type gaussian
_exptl_absorpt_process_details
; 
CrysAlisPro 1.171.38.43 (Rigaku Oxford Diffraction, 2015) 
Numerical absorption correction based on gaussian integration over 
   a multifaceted crystal model 
Empirical absorption correction using spherical harmonics, 
 implemented in SCALE3 ABSPACK scaling algorithm. 
;
_exptl_crystal_colour colourless
_exptl_crystal_density_diffrn 1.122
_exptl_crystal_density_method 'not measured'
_exptl_crystal_description prism
_exptl_crystal_F_000 1456
_exptl_crystal_size_max 0.183
_exptl_crystal_size_mid 0.073
_exptl_crystal_size_min 0.043
_refine_diff_density_max 0.257
_refine_diff_density_min -0.253
_refine_diff_density_rms 0.037
_refine_ls_extinction_method none
_refine_ls_goodness_of_fit_ref 1.058
_refine_ls_hydrogen_treatment mixed
_refine_ls_matrix_type full
_refine_ls_number_parameters 216
_refine_ls_number_reflns 3963
_refine_ls_number_restraints 0
_refine_ls_restrained_S_all 1.058
_refine_ls_R_factor_all 0.0372
_refine_ls_R_factor_gt 0.0320
_refine_ls_shift/su_max 0.001
_refine_ls_shift/su_mean 0.000
_refine_ls_structure_factor_coef Fsqd
_refine_ls_weighting_details 'w=1/[\s^2^(Fo^2^)+(0.0430P)^2^+1.3446P] where P=(Fo^2^+2Fc^2^)/3'
_refine_ls_weighting_scheme calc
_refine_ls_wR_factor_gt 0.0830
_refine_ls_wR_factor_ref 0.0869
_reflns_Friedel_coverage 0.000
_reflns_number_gt 3515
_reflns_number_total 3963
_reflns_threshold_expression 'I > 2\s(I)'
_cod_data_source_file d1dt01454d2.cif
_cod_data_source_block FO6950_5a
_cod_depositor_comments 'Adding full bibliography for 7707498--7707509.cif.'
_cod_database_code 7707504
_shelx_shelxl_version_number 2018/3
_shelx_space_group_comment
; 
The symmetry employed for this shelxl refinement is uniquely defined 
by the following loop, which should always be used as a source of 
symmetry information in preference to the above space-group names. 
They are only intended as comments. 
;
_shelx_estimated_absorpt_t_min 0.748
_shelx_estimated_absorpt_t_max 0.931

loop_
_space_group_symop_operation_xyz
'x, y, z'
'-x+1/2, -y, z+1/2'
'-x, y+1/2, -z+1/2'
'x+1/2, -y+1/2, -z'
'-x, -y, -z'
'x-1/2, y, -z-1/2'
'x, -y-1/2, z-1/2'
'-x-1/2, y-1/2, z'

loop_
_atom_site_label
_atom_site_type_symbol
_atom_site_fract_x
_atom_site_fract_y
_atom_site_fract_z
_atom_site_U_iso_or_equiv
_atom_site_adp_type
_atom_site_occupancy
_atom_site_site_symmetry_order
_atom_site_calc_flag
_atom_site_refinement_flags_posn
_atom_site_refinement_flags_adp
_atom_site_refinement_flags_occupancy
_atom_site_disorder_assembly
_atom_site_disorder_group
B1 B 0.73212(7) 0.66633(10) 0.25208(7) 0.0183(3) Uani 1 1 d . . . . .
Cl1 Cl 0.83509(2) 0.62823(3) 0.21316(2) 0.02788(10) Uani 1 1 d . . . . .
N1 N 0.73176(6) 0.68461(7) 0.33116(5) 0.0177(2) Uani 1 1 d . . . . .
N2 N 0.71386(6) 0.78681(8) 0.22287(5) 0.0200(2) Uani 1 1 d . . . . .
C1 C 0.74244(8) 0.79634(10) 0.35200(7) 0.0248(3) Uani 1 1 d . . . . .
H1A H 0.787413 0.804717 0.384813 0.030 Uiso 1 1 calc R U . . .
H1B H 0.696103 0.824715 0.376902 0.030 Uiso 1 1 calc R U . . .
C2 C 0.75580(8) 0.85274(10) 0.27915(7) 0.0260(3) Uani 1 1 d . . . . .
H2A H 0.735080 0.926511 0.280601 0.031 Uiso 1 1 calc R U . . .
H2B H 0.811459 0.856077 0.267727 0.031 Uiso 1 1 calc R U . . .
C3 C 0.72188(7) 0.60795(9) 0.38809(6) 0.0174(2) Uani 1 1 d . . . . .
C4 C 0.78529(7) 0.57680(9) 0.43135(6) 0.0201(2) Uani 1 1 d . . . . .
C5 C 0.77285(7) 0.50841(10) 0.49079(7) 0.0241(3) Uani 1 1 d . . . . .
H5 H 0.815186 0.487920 0.520601 0.029 Uiso 1 1 calc R U . . .
C6 C 0.70012(8) 0.46992(10) 0.50712(7) 0.0254(3) Uani 1 1 d . . . . .
H6 H 0.692446 0.424819 0.548375 0.031 Uiso 1 1 calc R U . . .
C7 C 0.63878(7) 0.49774(10) 0.46281(7) 0.0235(3) Uani 1 1 d . . . . .
H7 H 0.589189 0.469569 0.473284 0.028 Uiso 1 1 calc R U . . .
C8 C 0.64792(7) 0.56610(9) 0.40316(6) 0.0195(2) Uani 1 1 d . . . . .
C9 C 0.86647(7) 0.61635(10) 0.41561(7) 0.0245(3) Uani 1 1 d . . . . .
H9 H 0.864126 0.663702 0.371498 0.029 Uiso 1 1 calc R U . . .
C10 C 0.89800(8) 0.68275(12) 0.47945(8) 0.0357(3) Uani 1 1 d . . . . .
H10A H 0.862012 0.740845 0.490757 0.054 Uiso 1 1 calc R U . . .
H10B H 0.948040 0.713020 0.465837 0.054 Uiso 1 1 calc R U . . .
H10C H 0.904122 0.636883 0.522612 0.054 Uiso 1 1 calc R U . . .
C11 C 0.92093(8) 0.52334(12) 0.39814(9) 0.0348(3) Uani 1 1 d . . . . .
H11A H 0.923092 0.474512 0.440107 0.052 Uiso 1 1 calc R U . . .
H11B H 0.972562 0.551314 0.388088 0.052 Uiso 1 1 calc R U . . .
H11C H 0.901959 0.484688 0.355047 0.052 Uiso 1 1 calc R U . . .
C12 C 0.57815(7) 0.59608(10) 0.35755(7) 0.0222(3) Uani 1 1 d . . . . .
H12 H 0.597173 0.633292 0.312550 0.027 Uiso 1 1 calc R U . . .
C13 C 0.52620(8) 0.67431(12) 0.39872(8) 0.0351(3) Uani 1 1 d . . . . .
H13A H 0.507443 0.640529 0.443773 0.053 Uiso 1 1 calc R U . . .
H13B H 0.482336 0.693735 0.367680 0.053 Uiso 1 1 calc R U . . .
H13C H 0.555490 0.738836 0.411120 0.053 Uiso 1 1 calc R U . . .
C14 C 0.53225(9) 0.49835(12) 0.33279(9) 0.0385(4) Uani 1 1 d . . . . .
H14A H 0.566119 0.449460 0.305899 0.058 Uiso 1 1 calc R U . . .
H14B H 0.490024 0.521265 0.300822 0.058 Uiso 1 1 calc R U . . .
H14C H 0.511137 0.461608 0.375762 0.058 Uiso 1 1 calc R U . . .
C15 C 0.62890(7) 0.81150(10) 0.22832(7) 0.0235(3) Uani 1 1 d . . . . .
H15A H 0.620957 0.889180 0.220850 0.028 Uiso 1 1 calc R U . . .
H15B H 0.610615 0.793361 0.278176 0.028 Uiso 1 1 calc R U . . .
C16 C 0.58149(7) 0.75013(11) 0.17248(7) 0.0273(3) Uani 1 1 d . . . . .
H16A H 0.526713 0.771034 0.176889 0.033 Uiso 1 1 calc R U . . .
H16B H 0.585421 0.672466 0.182522 0.033 Uiso 1 1 calc R U . . .
C17 C 0.60958(8) 0.77300(12) 0.09486(7) 0.0323(3) Uani 1 1 d . . . . .
H17A H 0.582569 0.725542 0.059852 0.039 Uiso 1 1 calc R U . . .
H17B H 0.597599 0.848025 0.081701 0.039 Uiso 1 1 calc R U . . .
C18 C 0.69600(8) 0.75454(11) 0.08951(7) 0.0281(3) Uani 1 1 d . . . . .
H18A H 0.706993 0.677357 0.095802 0.034 Uiso 1 1 calc R U . . .
H18B H 0.714100 0.776017 0.040220 0.034 Uiso 1 1 calc R U . . .
C19 C 0.73953(8) 0.81772(10) 0.14713(7) 0.0253(3) Uani 1 1 d . . . . .
H19A H 0.795406 0.804030 0.142005 0.030 Uiso 1 1 calc R U . . .
H19B H 0.730568 0.895165 0.139533 0.030 Uiso 1 1 calc R U . . .
H1B1 H 0.6911(8) 0.6002(12) 0.2251(8) 0.019(3) Uiso 1 1 d . . . . .

loop_
_atom_site_aniso_label
_atom_site_aniso_U_11
_atom_site_aniso_U_22
_atom_site_aniso_U_33
_atom_site_aniso_U_23
_atom_site_aniso_U_13
_atom_site_aniso_U_12
B1 0.0185(6) 0.0168(6) 0.0197(6) 0.0012(5) 0.0017(5) 0.0013(5)
Cl1 0.02361(16) 0.03184(17) 0.02820(17) 0.00182(12) 0.00668(11) 0.00654(12)
N1 0.0210(5) 0.0138(5) 0.0184(5) -0.0013(4) -0.0001(4) -0.0017(4)
N2 0.0227(5) 0.0166(5) 0.0209(5) 0.0008(4) 0.0015(4) 0.0001(4)
C1 0.0334(7) 0.0164(6) 0.0246(6) -0.0031(5) -0.0022(5) -0.0024(5)
C2 0.0329(7) 0.0176(6) 0.0276(6) -0.0004(5) -0.0032(5) -0.0057(5)
C3 0.0199(6) 0.0150(5) 0.0174(5) -0.0025(4) 0.0012(4) 0.0005(4)
C4 0.0219(6) 0.0178(6) 0.0207(5) -0.0040(4) -0.0013(4) 0.0007(4)
C5 0.0286(7) 0.0215(6) 0.0221(6) -0.0010(5) -0.0045(5) 0.0046(5)
C6 0.0352(7) 0.0200(6) 0.0211(6) 0.0022(5) 0.0030(5) 0.0021(5)
C7 0.0238(6) 0.0214(6) 0.0254(6) 0.0002(5) 0.0051(5) -0.0018(5)
C8 0.0203(6) 0.0180(5) 0.0201(5) -0.0028(4) 0.0018(4) 0.0002(4)
C9 0.0193(6) 0.0255(6) 0.0286(6) -0.0029(5) -0.0031(5) -0.0001(5)
C10 0.0275(7) 0.0388(8) 0.0408(8) -0.0118(6) -0.0063(6) -0.0048(6)
C11 0.0241(7) 0.0353(8) 0.0450(8) -0.0073(6) 0.0009(6) 0.0037(6)
C12 0.0171(6) 0.0254(6) 0.0240(6) -0.0003(5) 0.0018(4) -0.0013(5)
C13 0.0290(7) 0.0386(8) 0.0376(8) -0.0065(6) -0.0021(6) 0.0107(6)
C14 0.0297(7) 0.0344(8) 0.0515(9) -0.0082(7) -0.0109(6) -0.0038(6)
C15 0.0244(6) 0.0201(6) 0.0259(6) 0.0018(5) 0.0033(5) 0.0060(5)
C16 0.0235(6) 0.0298(7) 0.0287(6) 0.0030(5) -0.0015(5) 0.0037(5)
C17 0.0331(7) 0.0380(8) 0.0257(7) 0.0044(6) -0.0047(5) 0.0028(6)
C18 0.0328(7) 0.0311(7) 0.0206(6) 0.0026(5) 0.0034(5) 0.0021(5)
C19 0.0287(7) 0.0240(6) 0.0232(6) 0.0065(5) 0.0047(5) -0.0013(5)

loop_
_atom_type_symbol
_atom_type_description
_atom_type_scat_dispersion_real
_atom_type_scat_dispersion_imag
_atom_type_scat_source
C C 0.0181 0.0091 'International Tables Vol C Tables 4.2.6.8 and 6.1.1.4'
H H 0.0000 0.0000 'International Tables Vol C Tables 4.2.6.8 and 6.1.1.4'
B B 0.0090 0.0039 'International Tables Vol C Tables 4.2.6.8 and 6.1.1.4'
Cl Cl 0.3639 0.7018 'International Tables Vol C Tables 4.2.6.8 and 6.1.1.4'
N N 0.0311 0.0180 'International Tables Vol C Tables 4.2.6.8 and 6.1.1.4'

loop_
_geom_angle_atom_site_label_1
_geom_angle_atom_site_label_2
_geom_angle_atom_site_label_3
_geom_angle
_geom_angle_site_symmetry_1
_geom_angle_site_symmetry_3
_geom_angle_publ_flag
N1 B1 N2 100.25(9) . . ?
N1 B1 Cl1 113.28(8) . . ?
N2 B1 Cl1 106.29(8) . . ?
N1 B1 H1B1 120.7(7) . . ?
N2 B1 H1B1 112.8(7) . . ?
Cl1 B1 H1B1 103.0(7) . . ?
C3 N1 C1 117.98(9) . . ?
C3 N1 B1 128.03(10) . . ?
C1 N1 B1 113.99(10) . . ?
C19 N2 C2 110.09(9) . . ?
C19 N2 C15 107.34(9) . . ?
C2 N2 C15 108.43(9) . . ?
C19 N2 B1 118.74(9) . . ?
C2 N2 B1 100.86(9) . . ?
C15 N2 B1 110.94(9) . . ?
N1 C1 C2 103.58(10) . . ?
N1 C1 H1A 111.0 . . ?
C2 C1 H1A 111.0 . . ?
N1 C1 H1B 111.0 . . ?
C2 C1 H1B 111.0 . . ?
H1A C1 H1B 109.0 . . ?
N2 C2 C1 105.60(10) . . ?
N2 C2 H2A 110.6 . . ?
C1 C2 H2A 110.6 . . ?
N2 C2 H2B 110.6 . . ?
C1 C2 H2B 110.6 . . ?
H2A C2 H2B 108.8 . . ?
C4 C3 C8 119.91(11) . . ?
C4 C3 N1 120.01(10) . . ?
C8 C3 N1 120.03(10) . . ?
C5 C4 C3 118.86(11) . . ?
C5 C4 C9 119.24(11) . . ?
C3 C4 C9 121.91(11) . . ?
C6 C5 C4 121.37(11) . . ?
C6 C5 H5 119.3 . . ?
C4 C5 H5 119.3 . . ?
C7 C6 C5 119.36(11) . . ?
C7 C6 H6 120.3 . . ?
C5 C6 H6 120.3 . . ?
C6 C7 C8 121.58(12) . . ?
C6 C7 H7 119.2 . . ?
C8 C7 H7 119.2 . . ?
C7 C8 C3 118.85(11) . . ?
C7 C8 C12 119.29(11) . . ?
C3 C8 C12 121.84(10) . . ?
C4 C9 C10 111.33(11) . . ?
C4 C9 C11 111.41(11) . . ?
C10 C9 C11 110.40(11) . . ?
C4 C9 H9 107.8 . . ?
C10 C9 H9 107.8 . . ?
C11 C9 H9 107.8 . . ?
C9 C10 H10A 109.5 . . ?
C9 C10 H10B 109.5 . . ?
H10A C10 H10B 109.5 . . ?
C9 C10 H10C 109.5 . . ?
H10A C10 H10C 109.5 . . ?
H10B C10 H10C 109.5 . . ?
C9 C11 H11A 109.5 . . ?
C9 C11 H11B 109.5 . . ?
H11A C11 H11B 109.5 . . ?
C9 C11 H11C 109.5 . . ?
H11A C11 H11C 109.5 . . ?
H11B C11 H11C 109.5 . . ?
C8 C12 C14 112.46(11) . . ?
C8 C12 C13 111.09(10) . . ?
C14 C12 C13 110.42(11) . . ?
C8 C12 H12 107.5 . . ?
C14 C12 H12 107.5 . . ?
C13 C12 H12 107.5 . . ?
C12 C13 H13A 109.5 . . ?
C12 C13 H13B 109.5 . . ?
H13A C13 H13B 109.5 . . ?
C12 C13 H13C 109.5 . . ?
H13A C13 H13C 109.5 . . ?
H13B C13 H13C 109.5 . . ?
C12 C14 H14A 109.5 . . ?
C12 C14 H14B 109.5 . . ?
H14A C14 H14B 109.5 . . ?
C12 C14 H14C 109.5 . . ?
H14A C14 H14C 109.5 . . ?
H14B C14 H14C 109.5 . . ?
N2 C15 C16 112.49(10) . . ?
N2 C15 H15A 109.1 . . ?
C16 C15 H15A 109.1 . . ?
N2 C15 H15B 109.1 . . ?
C16 C15 H15B 109.1 . . ?
H15A C15 H15B 107.8 . . ?
C15 C16 C17 110.81(11) . . ?
C15 C16 H16A 109.5 . . ?
C17 C16 H16A 109.5 . . ?
C15 C16 H16B 109.5 . . ?
C17 C16 H16B 109.5 . . ?
H16A C16 H16B 108.1 . . ?
C18 C17 C16 110.29(11) . . ?
C18 C17 H17A 109.6 . . ?
C16 C17 H17A 109.6 . . ?
C18 C17 H17B 109.6 . . ?
C16 C17 H17B 109.6 . . ?
H17A C17 H17B 108.1 . . ?
C19 C18 C17 111.62(11) . . ?
C19 C18 H18A 109.3 . . ?
C17 C18 H18A 109.3 . . ?
C19 C18 H18B 109.3 . . ?
C17 C18 H18B 109.3 . . ?
H18A C18 H18B 108.0 . . ?
N2 C19 C18 110.85(10) . . ?
N2 C19 H19A 109.5 . . ?
C18 C19 H19A 109.5 . . ?
N2 C19 H19B 109.5 . . ?
C18 C19 H19B 109.5 . . ?
H19A C19 H19B 108.1 . . ?

loop_
_geom_bond_atom_site_label_1
_geom_bond_atom_site_label_2
_geom_bond_distance
_geom_bond_site_symmetry_2
_geom_bond_publ_flag
B1 N1 1.4614(16) . ?
B1 N2 1.6285(16) . ?
B1 Cl1 1.9825(13) . ?
B1 H1B1 1.198(14) . ?
N1 C3 1.4236(15) . ?
N1 C1 1.4590(15) . ?
N2 C19 1.5030(15) . ?
N2 C2 1.5048(16) . ?
N2 C15 1.5110(16) . ?
C1 C2 1.5227(17) . ?
C1 H1A 0.9900 . ?
C1 H1B 0.9900 . ?
C2 H2A 0.9900 . ?
C2 H2B 0.9900 . ?
C3 C4 1.4101(17) . ?
C3 C8 1.4142(16) . ?
C4 C5 1.3978(17) . ?
C4 C9 1.5217(17) . ?
C5 C6 1.3843(19) . ?
C5 H5 0.9500 . ?
C6 C7 1.3822(19) . ?
C6 H6 0.9500 . ?
C7 C8 1.3928(17) . ?
C7 H7 0.9500 . ?
C8 C12 1.5173(17) . ?
C9 C10 1.5317(18) . ?
C9 C11 1.5323(18) . ?
C9 H9 1.0000 . ?
C10 H10A 0.9800 . ?
C10 H10B 0.9800 . ?
C10 H10C 0.9800 . ?
C11 H11A 0.9800 . ?
C11 H11B 0.9800 . ?
C11 H11C 0.9800 . ?
C12 C14 1.5269(18) . ?
C12 C13 1.5281(18) . ?
C12 H12 1.0000 . ?
C13 H13A 0.9800 . ?
C13 H13B 0.9800 . ?
C13 H13C 0.9800 . ?
C14 H14A 0.9800 . ?
C14 H14B 0.9800 . ?
C14 H14C 0.9800 . ?
C15 C16 1.5183(18) . ?
C15 H15A 0.9900 . ?
C15 H15B 0.9900 . ?
C16 C17 1.5255(18) . ?
C16 H16A 0.9900 . ?
C16 H16B 0.9900 . ?
C17 C18 1.522(2) . ?
C17 H17A 0.9900 . ?
C17 H17B 0.9900 . ?
C18 C19 1.5170(18) . ?
C18 H18A 0.9900 . ?
C18 H18B 0.9900 . ?
C19 H19A 0.9900 . ?
C19 H19B 0.9900 . ?
